data_1530877
loop_
_publ_author_name
'Tichit, D.'
'Ducourant, M.B.'
'Fourcade, R.'
'Mascherpa, G.'

_publ_section_title
;
 Structure cristalline de Rb Sb2 F7
;
_journal_name_full 'Journal of Fluorine Chemistry'
_journal_page_first 45
_journal_page_last 53
_journal_volume 13
_journal_year 1979
_chemical_formula_sum 'F7 Rb Sb2'
_chemical_name_systematic 'Rb Sb2 F7'
_space_group_IT_number 14
_symmetry_space_group_name_Hall '-P 2ybc'
_symmetry_space_group_name_H-M 'P 1 21/c 1'
_cell_angle_alpha 90
_cell_angle_beta 102.4
_cell_angle_gamma 90
_cell_formula_units_Z 4
_cell_length_a 12.588
_cell_length_b 6.587
_cell_length_c 8.889
_cell_volume 719.857
_citation_journal_id_ASTM JFLCAR
_cod_data_source_file Tichit_JFLCAR_1979_444.cif
_cod_data_source_block F7Rb1Sb2
_cod_original_cell_volume 719.8569
_cod_original_formula_sum 'F7 Rb1 Sb2'
_cod_database_code 1530877

loop_
_symmetry_equiv_pos_as_xyz
x,y,z
-x,y+1/2,-z+1/2
-x,-y,-z
x,-y-1/2,z-1/2

loop_
_atom_site_label
_atom_site_type_symbol
_atom_site_fract_x
_atom_site_fract_y
_atom_site_fract_z
_atom_site_occupancy
_atom_site_U_iso_or_equiv
F6 F-1 0.649 0.121 0.864 1 0.0
F4 F-1 0.493 0.069 0.343 1 0.0
F5 F-1 0.712 0.087 0.211 1 0.0
F3 F-1 0.691 0.037 0.596 1 0.0
Sb2 Sb+3 0.5824 0.2043 0.6566 1 0.0
F1 F-1 0.104 0.048 0.178 1 0.0
Sb1 Sb+3 0.217 0.2649 0.2181 1 0.0
Rb1 Rb+1 0.8877 0.2354 0.0698 1 0.0
F7 F-1 0.172 0.201 0.911 1 0.0
F2 F-1 0.093 0.059 0.632 1 0.0
